data_1517794
loop_
_publ_author_name
'Dorot\'ikov\'a, Sandra'
'Plevov\'a, Krist\'ina'
'Bu\<cinsk\'y, Luk\'a\<s'
'Mal\<cek, Michal'
'Herich, Peter'
'Kuckov\'a, Lenka'
'Bobeni\<cov\'a, Miroslava'
'Soralov\'a, Stanislava'
'Ko\<z\'i\<sek, Jozef'
'Fronc, Marek'
'Milata, Viktor'
'Dvoranov\'a, Dana'

_publ_section_title
;
 Conformational, spectroscopic, and molecular dynamics DFT study of
 precursors for new potential antibacterial fluoroquinolone drugs.
;
_journal_issue 40
_journal_name_full 'The journal of physical chemistry. A'
_journal_page_first 9540
_journal_page_last 9551
_journal_paper_doi 10.1021/jp506355f
_journal_volume 118
_journal_year 2014
_chemical_formula_moiety 'C12 H12 F N O4'
_chemical_formula_sum 'C12 H12 F N O4'
_chemical_formula_weight 253.23
_chemical_name_systematic
; 
 ? 
;
_space_group_crystal_system triclinic
_space_group_IT_number 2
_space_group_name_Hall '-P 1'
_space_group_name_H-M_alt 'P -1'
_symmetry_space_group_name_Hall '-P 1'
_symmetry_space_group_name_H-M 'P -1'
_atom_sites_solution_hydrogens geom
_audit_creation_method SHELXL-2013
_cell_angle_alpha 74.345(5)
_cell_angle_beta 85.823(4)
_cell_angle_gamma 79.083(4)
_cell_formula_units_Z 2
_cell_length_a 7.1117(3)
_cell_length_b 7.1194(4)
_cell_length_c 12.0150(7)
_cell_measurement_reflns_used 6554
_cell_measurement_temperature 293(2)
_cell_measurement_theta_max 37.2660
_cell_measurement_theta_min 3.8810
_cell_volume 575.01(5)
_computing_cell_refinement 'CrysAlis CCD'
_computing_data_collection 'CrysAlis CCD (Oxford Diffraction, 2010)'
_computing_data_reduction 'CrysAlis RED (Oxford Diffraction, 2010)'
_computing_molecular_graphics 'DIAMOND (Brandenburg, 1998)'
_computing_publication_material ' enCIFer (Allen et al., 2008)'
_computing_structure_refinement 'SHELXL-2013 (Sheldrick, 2013)'
_computing_structure_solution 'SHELXS-2008 (Sheldrick, 2008)'
_diffrn_ambient_temperature 293(2)
_diffrn_detector_area_resol_mean 5.2170
_diffrn_measured_fraction_theta_full 0.961
_diffrn_measured_fraction_theta_max 0.993
_diffrn_measurement_device_type 'Xcalibur, Ruby, Gemini'
_diffrn_measurement_method '\w scans'
_diffrn_radiation_type MoK\a
_diffrn_radiation_wavelength 0.71073
_diffrn_reflns_av_R_equivalents 0.0352
_diffrn_reflns_av_unetI/netI 0.0189
_diffrn_reflns_Laue_measured_fraction_full 0.961
_diffrn_reflns_Laue_measured_fraction_max 0.993
_diffrn_reflns_limit_h_max 8
_diffrn_reflns_limit_h_min -8
_diffrn_reflns_limit_k_max 8
_diffrn_reflns_limit_k_min -8
_diffrn_reflns_limit_l_max 14
_diffrn_reflns_limit_l_min -14
_diffrn_reflns_number 33723
_diffrn_reflns_point_group_measured_fraction_full 0.961
_diffrn_reflns_point_group_measured_fraction_max 0.993
_diffrn_reflns_theta_full 25.0000
_diffrn_reflns_theta_max 24.713
_diffrn_reflns_theta_min 4.525
_diffrn_source 'Enhance (Mo) X-ray Source'
_exptl_absorpt_coefficient_mu 0.121
_exptl_absorpt_correction_T_max 0.980
_exptl_absorpt_correction_T_min 0.926
_exptl_absorpt_correction_type analytical
_exptl_absorpt_process_details
;
CrysAlisPro, Agilent Technologies,
Version 1.171.36.24a (release 19-12-2012 CrysAlis171 .NET)
(compiled Dec 19 2012,11:08:27)
Analytical numeric absorption correction using a multifaceted crystal
            model based on expressions derived by R.C. Clark & J.S. Reid.
(Clark, R. C. & Reid, J. S. (1995). Acta Cryst. A51, 887-897)
;
_exptl_crystal_colour colourless
_exptl_crystal_density_diffrn 1.463
_exptl_crystal_density_method 'not measured'
_exptl_crystal_description block
_exptl_crystal_F_000 264
_exptl_crystal_size_max 0.998
_exptl_crystal_size_mid 0.5331
_exptl_crystal_size_min 0.1658
_refine_diff_density_max 0.237
_refine_diff_density_min -0.200
_refine_diff_density_rms 0.036
_refine_ls_extinction_method none
_refine_ls_goodness_of_fit_ref 1.032
_refine_ls_hydrogen_treatment constr
_refine_ls_matrix_type full
_refine_ls_number_parameters 165
_refine_ls_number_reflns 1952
_refine_ls_number_restraints 0
_refine_ls_restrained_S_all 1.032
_refine_ls_R_factor_all 0.0388
_refine_ls_R_factor_gt 0.0354
_refine_ls_shift/su_max 0.000
_refine_ls_shift/su_mean 0.000
_refine_ls_structure_factor_coef Fsqd
_refine_ls_weighting_details 'w=1/[\s^2^(Fo^2^)+(0.0552P)^2^+0.1453P] where P=(Fo^2^+2Fc^2^)/3'
_refine_ls_weighting_scheme calc
_refine_ls_wR_factor_gt 0.0953
_refine_ls_wR_factor_ref 0.0986
_reflns_Friedel_coverage 0.000
_reflns_number_gt 1778
_reflns_number_total 1952
_reflns_threshold_expression 'I > 2\s(I)'
_cod_data_source_file jp506355f_si_003.cif
_cod_data_source_block I
_cod_depositor_comments 'Adding full bibliography for 1517792--1517794.cif.'
_cod_database_code 1517794
_shelx_space_group_comment
; 
The symmetry employed for this shelxl refinement is uniquely defined 
by the following loop, which should always be used as a source of 
symmetry information in preference to the above space-group names. 
They are only intended as comments. 
;
_shelxl_version_number 2013-4

loop_
_space_group_symop_operation_xyz
'x, y, z'
'-x, -y, -z'

loop_
_atom_site_label
_atom_site_type_symbol
_atom_site_fract_x
_atom_site_fract_y
_atom_site_fract_z
_atom_site_U_iso_or_equiv
_atom_site_adp_type
_atom_site_occupancy
_atom_site_site_symmetry_order
_atom_site_calc_flag
_atom_site_refinement_flags_posn
_atom_site_refinement_flags_adp
F1 F -0.53117(12) 0.38655(17) -0.13249(8) 0.0547(3) Uani 1 1 d . .
O2 O 0.41082(14) 0.12148(16) 0.15732(8) 0.0387(3) Uani 1 1 d . .
O1 O 0.10292(16) 0.25349(18) 0.44615(9) 0.0500(3) Uani 1 1 d . .
O4 O 0.40553(13) 0.06129(15) 0.34984(8) 0.0362(3) Uani 1 1 d . .
O3 O -0.16393(13) 0.32390(15) 0.34545(8) 0.0367(3) Uani 1 1 d . .
N7 N 0.07356(16) 0.23188(16) 0.05323(9) 0.0277(3) Uani 1 1 d . .
H7A H 0.1945 0.1926 0.0450 0.033 Uiso 1 1 calc R U
C1 C -0.04051(18) 0.25948(17) -0.04309(11) 0.0254(3) Uani 1 1 d . .
C6 C -0.23939(19) 0.3078(2) -0.03731(11) 0.0316(3) Uani 1 1 d . .
H6A H -0.3038 0.3200 0.0313 0.038 Uiso 1 1 calc R U
C5 C -0.33697(19) 0.3370(2) -0.13698(12) 0.0335(3) Uani 1 1 d . .
C4 C -0.2502(2) 0.3184(2) -0.24003(12) 0.0327(3) Uani 1 1 d . .
H4A H -0.3216 0.3411 -0.3057 0.039 Uiso 1 1 calc R U
C3 C -0.0531(2) 0.2648(2) -0.24312(11) 0.0310(3) Uani 1 1 d . .
H3A H 0.0096 0.2480 -0.3114 0.037 Uiso 1 1 calc R U
C2 C 0.05149(19) 0.23586(19) -0.14547(11) 0.0284(3) Uani 1 1 d . .
H2A H 0.1842 0.2004 -0.1485 0.034 Uiso 1 1 calc R U
C8 C 0.01205(19) 0.26079(18) 0.15553(11) 0.0266(3) Uani 1 1 d . .
H8A H -0.1171 0.3130 0.1625 0.032 Uiso 1 1 calc R U
C9 C 0.12076(19) 0.22109(18) 0.25193(11) 0.0270(3) Uani 1 1 d . .
C11 C 0.32336(19) 0.13424(19) 0.24679(11) 0.0283(3) Uani 1 1 d . .
C10 C 0.0270(2) 0.26388(19) 0.35781(11) 0.0302(3) Uani 1 1 d . .
C13 C 0.6012(2) -0.0404(2) 0.34808(13) 0.0400(4) Uani 1 1 d . .
H13A H 0.6786 0.0483 0.3002 0.048 Uiso 1 1 calc R U
H13B H 0.6064 -0.1528 0.3176 0.048 Uiso 1 1 calc R U
H13C H 0.6487 -0.0841 0.4253 0.048 Uiso 1 1 calc R U
C12 C -0.2688(2) 0.3608(3) 0.44632(13) 0.0450(4) Uani 1 1 d . .
H12A H -0.2268 0.4673 0.4667 0.054 Uiso 1 1 calc R U
H12B H -0.2467 0.2434 0.5093 0.054 Uiso 1 1 calc R U
H12C H -0.4031 0.3962 0.4304 0.054 Uiso 1 1 calc R U

loop_
_atom_site_aniso_label
_atom_site_aniso_U_11
_atom_site_aniso_U_22
_atom_site_aniso_U_33
_atom_site_aniso_U_23
_atom_site_aniso_U_13
_atom_site_aniso_U_12
F1 0.0254(5) 0.0934(8) 0.0513(6) -0.0334(5) -0.0055(4) -0.0022(4)
O2 0.0337(5) 0.0541(6) 0.0259(5) -0.0103(4) -0.0001(4) -0.0019(5)
O1 0.0458(6) 0.0750(8) 0.0280(6) -0.0247(5) -0.0120(5) 0.0125(6)
O4 0.0296(5) 0.0507(6) 0.0247(5) -0.0098(4) -0.0058(4) 0.0033(4)
O3 0.0319(5) 0.0529(6) 0.0250(5) -0.0136(4) -0.0003(4) -0.0019(4)
N7 0.0279(6) 0.0334(6) 0.0221(6) -0.0092(4) -0.0027(4) -0.0030(4)
C1 0.0318(7) 0.0227(6) 0.0228(6) -0.0058(5) -0.0041(5) -0.0061(5)
C6 0.0317(7) 0.0421(8) 0.0239(7) -0.0136(6) 0.0022(5) -0.0074(6)
C5 0.0249(7) 0.0431(8) 0.0354(7) -0.0152(6) -0.0031(6) -0.0053(6)
C4 0.0369(8) 0.0376(8) 0.0261(7) -0.0107(6) -0.0088(6) -0.0064(6)
C3 0.0373(8) 0.0352(7) 0.0225(6) -0.0109(5) 0.0023(5) -0.0080(6)
C2 0.0277(7) 0.0309(7) 0.0269(7) -0.0089(5) -0.0005(5) -0.0043(5)
C8 0.0308(7) 0.0247(6) 0.0242(7) -0.0062(5) -0.0019(5) -0.0039(5)
C9 0.0320(7) 0.0264(6) 0.0226(6) -0.0063(5) -0.0036(5) -0.0038(5)
C11 0.0337(7) 0.0295(7) 0.0226(7) -0.0067(5) -0.0030(5) -0.0069(5)
C10 0.0357(7) 0.0291(7) 0.0239(7) -0.0064(5) -0.0058(6) 0.0002(5)
C13 0.0281(7) 0.0541(9) 0.0352(8) -0.0117(7) -0.0059(6) 0.0010(6)
C12 0.0423(9) 0.0590(10) 0.0314(8) -0.0167(7) 0.0055(6) 0.0020(7)

loop_
_atom_type_symbol
_atom_type_description
_atom_type_scat_dispersion_real
_atom_type_scat_dispersion_imag
_atom_type_scat_source
C C 0.0033 0.0016 'International Tables Vol C Tables 4.2.6.8 and 6.1.1.4'
H H 0.0000 0.0000 'International Tables Vol C Tables 4.2.6.8 and 6.1.1.4'
F F 0.0171 0.0103 'International Tables Vol C Tables 4.2.6.8 and 6.1.1.4'
N N 0.0061 0.0033 'International Tables Vol C Tables 4.2.6.8 and 6.1.1.4'
O O 0.0106 0.0060 'International Tables Vol C Tables 4.2.6.8 and 6.1.1.4'

loop_
_geom_angle_atom_site_label_1
_geom_angle_atom_site_label_2
_geom_angle_atom_site_label_3
_geom_angle
C11 O4 C13 115.53(10)
C10 O3 C12 115.50(11)
C8 N7 C1 126.28(11)
C8 N7 H7A 116.9
C1 N7 H7A 116.9
C2 C1 C6 120.12(11)
C2 C1 N7 117.89(11)
C6 C1 N7 122.00(11)
C5 C6 C1 117.41(12)
C5 C6 H6A 121.3
C1 C6 H6A 121.3
F1 C5 C4 118.27(12)
F1 C5 C6 117.83(12)
C4 C5 C6 123.90(13)
C5 C4 C3 117.78(12)
C5 C4 H4A 121.1
C3 C4 H4A 121.1
C4 C3 C2 120.45(12)
C4 C3 H3A 119.8
C2 C3 H3A 119.8
C3 C2 C1 120.30(12)
C3 C2 H2A 119.9
C1 C2 H2A 119.9
N7 C8 C9 126.35(12)
N7 C8 H8A 116.8
C9 C8 H8A 116.8
C8 C9 C11 119.19(11)
C8 C9 C10 118.51(12)
C11 C9 C10 122.29(11)
O2 C11 O4 121.90(12)
O2 C11 C9 123.67(11)
O4 C11 C9 114.38(11)
O1 C10 O3 121.32(12)
O1 C10 C9 127.09(13)
O3 C10 C9 111.58(11)
O4 C13 H13A 109.5
O4 C13 H13B 109.5
H13A C13 H13B 109.5
O4 C13 H13C 109.5
H13A C13 H13C 109.5
H13B C13 H13C 109.5
O3 C12 H12A 109.5
O3 C12 H12B 109.5
H12A C12 H12B 109.5
O3 C12 H12C 109.5
H12A C12 H12C 109.5
H12B C12 H12C 109.5

loop_
_geom_bond_atom_site_label_1
_geom_bond_atom_site_label_2
_geom_bond_distance
F1 C5 1.3600(16)
O2 C11 1.2185(16)
O1 C10 1.2041(16)
O4 C11 1.3371(15)
O4 C13 1.4431(16)
O3 C10 1.3502(16)
O3 C12 1.4352(17)
N7 C8 1.3299(16)
N7 C1 1.4105(16)
N7 H7A 0.8600
C1 C2 1.3864(18)
C1 C6 1.3921(18)
C6 C5 1.3752(19)
C6 H6A 0.9300
C5 C4 1.370(2)
C4 C3 1.3819(19)
C4 H4A 0.9300
C3 C2 1.3825(18)
C3 H3A 0.9300
C2 H2A 0.9300
C8 C9 1.3748(17)
C8 H8A 0.9300
C9 C11 1.4602(18)
C9 C10 1.4713(18)
C13 H13A 0.9600
C13 H13B 0.9600
C13 H13C 0.9600
C12 H12A 0.9600
C12 H12B 0.9600
C12 H12C 0.9600

loop_
_geom_hbond_atom_site_label_D
_geom_hbond_atom_site_label_H
_geom_hbond_atom_site_label_A
_geom_hbond_distance_DH
_geom_hbond_distance_HA
_geom_hbond_distance_DA
_geom_hbond_angle_DHA
_geom_hbond_site_symmetry_A
N7 H7A O2 0.86 2.02 2.6697(14) 131.6 .
C13 H13A O3 0.96 2.63 3.333(2) 130.6 1_655
C13 H13C O1 0.96 2.35 3.2199(17) 149.6 2_656

loop_
_geom_torsion_atom_site_label_1
_geom_torsion_atom_site_label_2
_geom_torsion_atom_site_label_3
_geom_torsion_atom_site_label_4
_geom_torsion
C8 N7 C1 C2 175.30(12)
C8 N7 C1 C6 -5.1(2)
C2 C1 C6 C5 -2.14(19)
N7 C1 C6 C5 178.22(12)
C1 C6 C5 F1 -179.24(12)
C1 C6 C5 C4 1.0(2)
F1 C5 C4 C3 -178.96(12)
C6 C5 C4 C3 0.8(2)
C5 C4 C3 C2 -1.5(2)
C4 C3 C2 C1 0.3(2)
C6 C1 C2 C3 1.55(19)
N7 C1 C2 C3 -178.80(11)
C1 N7 C8 C9 175.21(12)
N7 C8 C9 C11 -1.6(2)
N7 C8 C9 C10 179.77(12)
C13 O4 C11 O2 -2.54(19)
C13 O4 C11 C9 174.95(11)
C8 C9 C11 O2 11.5(2)
C10 C9 C11 O2 -169.85(13)
C8 C9 C11 O4 -165.89(11)
C10 C9 C11 O4 12.71(18)
C12 O3 C10 O1 -3.9(2)
C12 O3 C10 C9 177.38(12)
C8 C9 C10 O1 -173.48(14)
C11 C9 C10 O1 7.9(2)
C8 C9 C10 O3 5.10(17)
C11 C9 C10 O3 -173.51(11)
